data_9015400
loop_
_publ_author_name
'Michel, C.'
'Er-Rakho L'
'Raveau, B.'

_publ_section_title
;
 Une nouvelle famille structurale:
 Les Oxydes Ln4-2xBa2+2xZn2-xO10-2x (Ln = La, Nd)
 _cod_database_code 1001181
;
_journal_name_full 'Journal of Solid State Chemistry'
_journal_page_first 176
_journal_page_last 182
_journal_paper_doi 10.1016/0022-4596(82)90265-1
_journal_volume 42
_journal_year 1982
_chemical_formula_sum 'Ba La2 O5 Zn'
_space_group_IT_number 140
_symmetry_space_group_name_Hall '-I 4 2c'
_symmetry_space_group_name_H-M 'I 4/m c m'
_cell_angle_alpha 90
_cell_angle_beta 90
_cell_angle_gamma 90
_cell_length_a 6.914
_cell_length_b 6.914
_cell_length_c 11.594
_cell_formula_units_Z 4
_cell_volume 554.233
_database_code_amcsd 0013473
_exptl_crystal_density_diffrn 6.718
_cod_duplicate_entry 1001181
_cod_original_formula_sum '(La2 Ba) Zn O5'
_cod_database_code 9015400
_amcsd_formula_title 'Ba2 La4 O10 Zn2'

loop_
_space_group_symop_operation_xyz
x,y,z
1/2+x,1/2+y,1/2+z
-y,-x,1/2+z
1/2-y,1/2-x,+z
y,x,1/2-z
1/2+y,1/2+x,-z
y,-x,-z
1/2+y,1/2-x,1/2-z
-y,x,z
1/2-y,1/2+x,1/2+z
x,-y,1/2+z
1/2+x,1/2-y,+z
-x,y,1/2-z
1/2-x,1/2+y,-z
x,y,-z
1/2+x,1/2+y,1/2-z
-x,-y,z
1/2-x,1/2-y,1/2+z
y,x,1/2+z
1/2+y,1/2+x,+z
-y,-x,1/2-z
1/2-y,1/2-x,-z
-y,x,-z
1/2-y,1/2+x,1/2-z
y,-x,z
1/2+y,1/2-x,1/2+z
-x,y,1/2+z
1/2-x,1/2+y,+z
x,-y,1/2-z
1/2+x,1/2-y,-z
-x,-y,-z
1/2-x,1/2-y,1/2-z

loop_
_atom_site_label
_atom_site_fract_x
_atom_site_fract_y
_atom_site_fract_z
_atom_site_occupancy
La1 0.00000 0.00000 0.25000 0.50000
Ba1 0.00000 0.00000 0.25000 0.50000
La2 0.17440 0.67440 0.00000 0.75000
Ba2 0.17440 0.67440 0.00000 0.25000
Zn1 0.00000 0.50000 0.25000 1.00000
O1 0.00000 0.00000 0.00000 1.00000
O2 0.35100 0.85100 0.13500 1.00000

loop_
_cod_related_entry_id
_cod_related_entry_database
_cod_related_entry_code
1 AMCSD 0013473
